data_1534962
loop_
_publ_author_name
'Haiges, R.'
'Vij, A.'
'Schneider, S.'
'Boatz, J.A.'
'Schroer, T.'
'Gerken, M.'
'Christe, K.O.'

_publ_section_title
;
 First Structural Characterization of Binary AsIII and SbIII Azides
;
_journal_name_full 'Chemistry - A European Journal'
_journal_page_first 508
_journal_page_last 517
_journal_volume 10
_journal_year 2004
_chemical_formula_sum 'As N9'
_chemical_name_systematic 'As (N3)3'
_space_group_IT_number 14
_symmetry_space_group_name_Hall '-P 2ybc'
_symmetry_space_group_name_H-M 'P 1 21/c 1'
_cell_angle_alpha 90
_cell_angle_beta 107.219
_cell_angle_gamma 90
_cell_formula_units_Z 4
_cell_length_a 7.3263
_cell_length_b 11.7162
_cell_length_c 6.9865
_cell_volume 572.818
_citation_journal_id_ASTM CEUJED
_cod_data_source_file Haiges_CEUJED_2004_1173.cif
_cod_data_source_block As1N9
_cod_original_cell_volume 572.8177
_cod_original_formula_sum 'As1 N9'
_cod_database_code 1534962

loop_
_symmetry_equiv_pos_as_xyz
x,y,z
-x,y+1/2,-z+1/2
-x,-y,-z
x,-y-1/2,z-1/2

loop_
_atom_site_label
_atom_site_type_symbol
_atom_site_fract_x
_atom_site_fract_y
_atom_site_fract_z
_atom_site_occupancy
_atom_site_U_iso_or_equiv
N5 N 0.4994 0.2785 0.5223 1 0.0
N3 N 0.219 0.479 0.0799 1 0.0
As1 As+3 0.2858 0.44513 0.61826 1 0.0
N6 N 0.5226 0.18396 0.518 1 0.0
N4 N 0.485 0.38365 0.5241 1 0.0
N1 N 0.1116 0.48186 0.3655 1 0.0
N8 N 0.025 0.27762 0.5209 1 0.0
N2 N 0.1725 0.47828 0.219 1 0.0
N7 N 0.1743 0.30302 0.6499 1 0.0
N9 N -0.1129 0.2495 0.4091 1 0.0
